data_7155375
loop_
_publ_author_name
'Kumar, K. Shiva'
'Bhaskar, Boyapally'
'Ramulu, Meesa Siddi'
'Kumar, N. Praveen'
'Ashfaq, Mohd Ashraf'
'Pal, Manojit'

_publ_section_title
;
 Metal catalyst free cyclization of 3-alkynyl substituted
 2-(indol-3-yl)quinoxalines in TFA alone: a new synthesis of
 indolophenazines.
;
_journal_issue 1
_journal_name_full 'Organic &amp; biomolecular chemistry'
_journal_page_first 82
_journal_page_last 87
_journal_paper_doi 10.1039/c6ob02340a
_journal_volume 15
_journal_year 2016
_chemical_formula_moiety 'C26 H27 N3'
_chemical_formula_sum 'C26 H27 N3'
_chemical_formula_weight 381.50
_chemical_name_systematic
;
 ?
;
_space_group_crystal_system monoclinic
_space_group_IT_number 14
_space_group_name_Hall '-P 2yn'
_space_group_name_H-M_alt 'P 1 21/n 1'
_symmetry_space_group_name_Hall '-P 2yn'
_symmetry_space_group_name_H-M 'P 1 21/n 1'
_atom_sites_solution_hydrogens geom
_audit_creation_method SHELXL-2014
_audit_update_record
;
2016-09-08 deposited with the CCDC.
2016-11-22 downloaded from the CCDC.
;
_cell_angle_alpha 90
_cell_angle_beta 100.532(2)
_cell_angle_gamma 90
_cell_formula_units_Z 4
_cell_length_a 15.8218(7)
_cell_length_b 8.1579(3)
_cell_length_c 16.5439(7)
_cell_measurement_reflns_used 4365
_cell_measurement_temperature 296(2)
_cell_measurement_theta_max 27.54
_cell_measurement_theta_min 2.50
_cell_volume 2099.39(15)
_computing_cell_refinement 'Bruker SAINT'
_computing_data_collection 'Bruker APEX2'
_computing_data_reduction 'Bruker SAINT'
_computing_molecular_graphics 'Bruker SHELXTL'
_computing_publication_material 'Bruker SHELXTL'
_computing_structure_refinement 'SHELXL-2014 (Sheldrick, 2014)'
_computing_structure_solution 'SHELXL-2014 (Sheldrick, 2014)'
_diffrn_ambient_temperature 296(2)
_diffrn_detector_area_resol_mean 0
_diffrn_measured_fraction_theta_full 0.999
_diffrn_measured_fraction_theta_max 0.999
_diffrn_measurement_device_type 'Bruker APEX-II CCD'
_diffrn_measurement_method '\f and \w scans'
_diffrn_radiation_type MoK\a
_diffrn_radiation_wavelength 0.71073
_diffrn_reflns_av_R_equivalents 0.0286
_diffrn_reflns_av_unetI/netI 0.0276
_diffrn_reflns_Laue_measured_fraction_full 0.999
_diffrn_reflns_Laue_measured_fraction_max 0.999
_diffrn_reflns_limit_h_max 19
_diffrn_reflns_limit_h_min -19
_diffrn_reflns_limit_k_max 10
_diffrn_reflns_limit_k_min -10
_diffrn_reflns_limit_l_max 20
_diffrn_reflns_limit_l_min -20
_diffrn_reflns_number 17282
_diffrn_reflns_point_group_measured_fraction_full 0.999
_diffrn_reflns_point_group_measured_fraction_max 0.999
_diffrn_reflns_theta_full 25.242
_diffrn_reflns_theta_max 25.998
_diffrn_reflns_theta_min 2.619
_diffrn_source 'sealed tube'
_exptl_absorpt_coefficient_mu 0.071
_exptl_absorpt_correction_T_max 0.9847
_exptl_absorpt_correction_T_min 0.9624
_exptl_absorpt_correction_type multi-scan
_exptl_absorpt_process_details SADABS
_exptl_crystal_colour yellow
_exptl_crystal_density_diffrn 1.207
_exptl_crystal_density_meas 1.206
_exptl_crystal_density_method NONE
_exptl_crystal_description rectangular
_exptl_crystal_F_000 816
_exptl_crystal_size_max 0.250
_exptl_crystal_size_mid 0.150
_exptl_crystal_size_min 0.100
_refine_diff_density_max 0.295
_refine_diff_density_min -0.147
_refine_diff_density_rms 0.032
_refine_ls_extinction_coef 0.0052(12)
_refine_ls_extinction_expression Fc^*^=kFc[1+0.001xFc^2^\l^3^/sin(2\q)]^-1/4^
_refine_ls_extinction_method SHELXL
_refine_ls_goodness_of_fit_ref 1.028
_refine_ls_hydrogen_treatment constr
_refine_ls_matrix_type full
_refine_ls_number_parameters 265
_refine_ls_number_reflns 4117
_refine_ls_number_restraints 0
_refine_ls_restrained_S_all 1.028
_refine_ls_R_factor_all 0.0779
_refine_ls_R_factor_gt 0.0473
_refine_ls_shift/su_max 0.000
_refine_ls_shift/su_mean 0.000
_refine_ls_structure_factor_coef Fsqd
_refine_ls_weighting_details 'w=1/[\s^2^(Fo^2^)+(0.0613P)^2^+0.6555P] where P=(Fo^2^+2Fc^2^)/3'
_refine_ls_weighting_scheme calc
_refine_ls_wR_factor_gt 0.1199
_refine_ls_wR_factor_ref 0.1462
_reflns_Friedel_coverage 0.000
_reflns_number_gt 2730
_reflns_number_total 4117
_reflns_threshold_expression 'I > 2\s(I)'
_cod_data_source_file c6ob02340a2.cif
_cod_data_source_block shelx
_cod_depositor_comments 'Adding full bibliography for 7155374--7155375.cif.'
_cod_database_code 7155375
_shelx_space_group_comment
;
The symmetry employed for this shelxl refinement is uniquely defined
by the following loop, which should always be used as a source of
symmetry information in preference to the above space-group names.
They are only intended as comments.
;
_shelx_estimated_absorpt_t_min 0.982
_shelx_estimated_absorpt_t_max 0.993
_shelxl_version_number 2014-3

loop_
_space_group_symop_operation_xyz
'x, y, z'
'-x+1/2, y+1/2, -z+1/2'
'-x, -y, -z'
'x-1/2, -y-1/2, z-1/2'

loop_
_atom_site_label
_atom_site_type_symbol
_atom_site_fract_x
_atom_site_fract_y
_atom_site_fract_z
_atom_site_U_iso_or_equiv
_atom_site_adp_type
_atom_site_occupancy
_atom_site_site_symmetry_order
_atom_site_calc_flag
_atom_site_refinement_flags_posn
_atom_site_refinement_flags_adp
C1 C 0.72411(12) 0.4186(2) -0.12918(12) 0.0512(5) Uani 1 1 d . .
C2 C 0.79780(14) 0.4641(3) -0.16141(15) 0.0656(6) Uani 1 1 d . .
H2 H 0.8524 0.4470 -0.1306 0.079 Uiso 1 1 calc R U
C3 C 0.78853(17) 0.5325(3) -0.23715(16) 0.0751(7) Uani 1 1 d . .
H3 H 0.8373 0.5620 -0.2577 0.090 Uiso 1 1 calc R U
C4 C 0.70732(16) 0.5596(3) -0.28506(15) 0.0714(6) Uani 1 1 d . .
H4 H 0.7027 0.6056 -0.3371 0.086 Uiso 1 1 calc R U
C5 C 0.63539(15) 0.5193(3) -0.25606(13) 0.0634(6) Uani 1 1 d . .
H5 H 0.5816 0.5383 -0.2882 0.076 Uiso 1 1 calc R U
C6 C 0.64157(13) 0.4485(2) -0.17717(12) 0.0512(5) Uani 1 1 d . .
C7 C 0.57846(11) 0.3398(2) -0.07551(11) 0.0458(4) Uani 1 1 d . .
C8 C 0.66214(11) 0.3071(2) -0.02761(11) 0.0435(4) Uani 1 1 d . .
C9 C 0.66510(11) 0.2286(2) 0.04950(11) 0.0443(4) Uani 1 1 d . .
C10 C 0.73647(12) 0.1764(2) 0.11000(11) 0.0498(5) Uani 1 1 d . .
C11 C 0.82556(12) 0.1893(3) 0.11840(13) 0.0610(6) Uani 1 1 d . .
H11 H 0.8502 0.2423 0.0787 0.073 Uiso 1 1 calc R U
C12 C 0.87622(14) 0.1215(3) 0.18701(15) 0.0724(7) Uani 1 1 d . .
H12 H 0.9357 0.1298 0.1936 0.087 Uiso 1 1 calc R U
C13 C 0.84017(16) 0.0413(3) 0.24632(15) 0.0762(7) Uani 1 1 d . .
H13 H 0.8761 -0.0036 0.2917 0.091 Uiso 1 1 calc R U
C14 C 0.75326(16) 0.0267(3) 0.23966(14) 0.0707(6) Uani 1 1 d . .
H14 H 0.7294 -0.0276 0.2795 0.085 Uiso 1 1 calc R U
C15 C 0.70144(12) 0.0962(2) 0.17084(12) 0.0542(5) Uani 1 1 d . .
C16 C 0.55942(15) 0.0101(3) 0.19983(13) 0.0697(6) Uani 1 1 d . .
H16A H 0.5888 -0.0893 0.2216 0.084 Uiso 1 1 calc R U
H16B H 0.5054 -0.0212 0.1655 0.084 Uiso 1 1 calc R U
C17 C 0.54171(19) 0.1129(4) 0.26915(16) 0.1075(10) Uani 1 1 d . .
H17A H 0.5950 0.1423 0.3039 0.161 Uiso 1 1 calc R U
H17B H 0.5069 0.0522 0.3005 0.161 Uiso 1 1 calc R U
H17C H 0.5118 0.2104 0.2478 0.161 Uiso 1 1 calc R U
C18 C 0.58973(11) 0.1800(2) 0.07564(11) 0.0454(4) Uani 1 1 d . .
C19 C 0.50538(11) 0.2167(2) 0.02885(11) 0.0443(4) Uani 1 1 d . .
C20 C 0.50357(11) 0.2950(2) -0.04414(11) 0.0476(4) Uani 1 1 d . .
H20 H 0.4502 0.3208 -0.0754 0.057 Uiso 1 1 calc R U
C21 C 0.42296(11) 0.1721(2) 0.05728(11) 0.0486(4) Uani 1 1 d . .
H21A H 0.4248 0.2189 0.1115 0.058 Uiso 1 1 calc R U
H21B H 0.4212 0.0539 0.0630 0.058 Uiso 1 1 calc R U
C22 C 0.34004(11) 0.2263(2) 0.00278(11) 0.0491(5) Uani 1 1 d . .
H22A H 0.3369 0.1793 -0.0515 0.059 Uiso 1 1 calc R U
H22B H 0.3403 0.3447 -0.0027 0.059 Uiso 1 1 calc R U
C23 C 0.26132(12) 0.1750(2) 0.03680(12) 0.0535(5) Uani 1 1 d . .
H23A H 0.2603 0.0564 0.0405 0.064 Uiso 1 1 calc R U
H23B H 0.2659 0.2184 0.0920 0.064 Uiso 1 1 calc R U
C24 C 0.17772(12) 0.2326(3) -0.01453(13) 0.0603(5) Uani 1 1 d . .
H24A H 0.1724 0.1873 -0.0694 0.072 Uiso 1 1 calc R U
H24B H 0.1791 0.3511 -0.0192 0.072 Uiso 1 1 calc R U
C25 C 0.09924(14) 0.1834(3) 0.02118(17) 0.0833(7) Uani 1 1 d . .
H25A H 0.0963 0.0647 0.0230 0.100 Uiso 1 1 calc R U
H25B H 0.1062 0.2235 0.0772 0.100 Uiso 1 1 calc R U
C26 C 0.01701(16) 0.2471(5) -0.0263(2) 0.1148(11) Uani 1 1 d . .
H26A H 0.0200 0.3644 -0.0300 0.172 Uiso 1 1 calc R U
H26B H -0.0293 0.2173 0.0009 0.172 Uiso 1 1 calc R U
H26C H 0.0072 0.2009 -0.0806 0.172 Uiso 1 1 calc R U
N1 N 0.73405(9) 0.34690(18) -0.05426(10) 0.0503(4) Uani 1 1 d . .
N2 N 0.56874(10) 0.40958(19) -0.14975(10) 0.0522(4) Uani 1 1 d . .
N3 N 0.61249(10) 0.0972(2) 0.14964(9) 0.0536(4) Uani 1 1 d . .

loop_
_atom_site_aniso_label
_atom_site_aniso_U_11
_atom_site_aniso_U_22
_atom_site_aniso_U_33
_atom_site_aniso_U_23
_atom_site_aniso_U_13
_atom_site_aniso_U_12
C1 0.0526(12) 0.0417(10) 0.0624(12) -0.0086(9) 0.0190(9) -0.0013(8)
C2 0.0574(13) 0.0627(13) 0.0822(16) -0.0022(12) 0.0273(11) -0.0043(10)
C3 0.0768(17) 0.0663(14) 0.0932(18) -0.0002(13) 0.0449(15) -0.0083(12)
C4 0.0907(19) 0.0611(13) 0.0697(14) 0.0044(11) 0.0338(14) -0.0037(12)
C5 0.0709(14) 0.0609(13) 0.0611(13) 0.0048(10) 0.0190(11) -0.0028(11)
C6 0.0557(12) 0.0439(10) 0.0553(11) -0.0036(9) 0.0137(9) -0.0027(8)
C7 0.0457(10) 0.0443(10) 0.0468(10) -0.0031(8) 0.0068(8) 0.0000(8)
C8 0.0398(10) 0.0393(9) 0.0513(10) -0.0088(8) 0.0084(8) 0.0005(7)
C9 0.0400(9) 0.0437(10) 0.0476(10) -0.0083(8) 0.0044(8) 0.0010(7)
C10 0.0456(11) 0.0486(10) 0.0523(11) -0.0098(9) 0.0010(8) 0.0056(8)
C11 0.0468(11) 0.0657(13) 0.0675(13) -0.0136(10) 0.0022(10) 0.0067(10)
C12 0.0510(13) 0.0763(15) 0.0818(16) -0.0161(13) -0.0096(12) 0.0144(11)
C13 0.0701(16) 0.0787(16) 0.0689(15) -0.0044(12) -0.0163(12) 0.0160(12)
C14 0.0706(15) 0.0733(14) 0.0609(13) 0.0027(11) -0.0071(11) 0.0081(12)
C15 0.0528(12) 0.0541(11) 0.0514(11) -0.0049(9) -0.0018(9) 0.0062(9)
C16 0.0743(15) 0.0725(15) 0.0604(13) 0.0091(11) 0.0069(11) -0.0034(12)
C17 0.094(2) 0.162(3) 0.0704(17) -0.0168(18) 0.0265(15) -0.008(2)
C18 0.0458(10) 0.0449(10) 0.0441(10) -0.0057(8) 0.0043(8) 0.0013(8)
C19 0.0422(10) 0.0447(10) 0.0459(10) -0.0062(8) 0.0078(8) 0.0003(8)
C20 0.0387(10) 0.0540(11) 0.0493(11) -0.0017(9) 0.0054(8) 0.0011(8)
C21 0.0461(10) 0.0516(11) 0.0489(10) -0.0037(8) 0.0108(8) -0.0012(8)
C22 0.0446(10) 0.0487(10) 0.0547(11) -0.0045(9) 0.0110(8) -0.0006(8)
C23 0.0492(11) 0.0544(11) 0.0591(12) -0.0043(9) 0.0160(9) -0.0019(9)
C24 0.0448(11) 0.0631(13) 0.0738(14) -0.0023(11) 0.0127(10) -0.0048(9)
C25 0.0522(13) 0.0937(18) 0.105(2) 0.0113(15) 0.0166(13) -0.0106(12)
C26 0.0556(16) 0.146(3) 0.146(3) 0.019(2) 0.0290(17) -0.0054(17)
N1 0.0439(9) 0.0485(9) 0.0596(10) -0.0061(7) 0.0126(7) -0.0007(7)
N2 0.0492(9) 0.0554(9) 0.0518(9) 0.0021(8) 0.0082(7) -0.0017(7)
N3 0.0519(10) 0.0590(10) 0.0483(9) 0.0037(8) 0.0045(7) 0.0008(8)

loop_
_atom_type_symbol
_atom_type_description
_atom_type_scat_dispersion_real
_atom_type_scat_dispersion_imag
_atom_type_scat_source
C C 0.0033 0.0016 'International Tables Vol C Tables 4.2.6.8 and 6.1.1.4'
H H 0.0000 0.0000 'International Tables Vol C Tables 4.2.6.8 and 6.1.1.4'
N N 0.0061 0.0033 'International Tables Vol C Tables 4.2.6.8 and 6.1.1.4'

loop_
_geom_angle_atom_site_label_1
_geom_angle_atom_site_label_2
_geom_angle_atom_site_label_3
_geom_angle
N1 C1 C2 119.45(19)
N1 C1 C6 121.83(17)
C2 C1 C6 118.72(19)
C3 C2 C1 119.9(2)
C3 C2 H2 120.1
C1 C2 H2 120.1
C2 C3 C4 121.5(2)
C2 C3 H3 119.3
C4 C3 H3 119.3
C5 C4 C3 120.4(2)
C5 C4 H4 119.8
C3 C4 H4 119.8
C4 C5 C6 120.4(2)
C4 C5 H5 119.8
C6 C5 H5 119.8
N2 C6 C5 119.12(19)
N2 C6 C1 121.70(17)
C5 C6 C1 119.18(18)
N2 C7 C20 118.69(16)
N2 C7 C8 121.67(16)
C20 C7 C8 119.64(16)
N1 C8 C9 121.11(16)
N1 C8 C7 121.86(17)
C9 C8 C7 117.03(16)
C18 C9 C8 121.04(16)
C18 C9 C10 107.96(16)
C8 C9 C10 130.91(16)
C11 C10 C15 119.34(18)
C11 C10 C9 134.58(19)
C15 C10 C9 106.08(16)
C12 C11 C10 118.5(2)
C12 C11 H11 120.8
C10 C11 H11 120.8
C11 C12 C13 121.3(2)
C11 C12 H12 119.4
C13 C12 H12 119.4
C14 C13 C12 121.5(2)
C14 C13 H13 119.2
C12 C13 H13 119.2
C13 C14 C15 117.6(2)
C13 C14 H14 121.2
C15 C14 H14 121.2
N3 C15 C14 128.8(2)
N3 C15 C10 109.45(16)
C14 C15 C10 121.8(2)
N3 C16 C17 111.8(2)
N3 C16 H16A 109.3
C17 C16 H16A 109.3
N3 C16 H16B 109.3
C17 C16 H16B 109.3
H16A C16 H16B 107.9
C16 C17 H17A 109.5
C16 C17 H17B 109.5
H17A C17 H17B 109.5
C16 C17 H17C 109.5
H17A C17 H17C 109.5
H17B C17 H17C 109.5
N3 C18 C9 108.21(15)
N3 C18 C19 129.69(17)
C9 C18 C19 122.10(16)
C20 C19 C18 116.07(16)
C20 C19 C21 120.67(16)
C18 C19 C21 123.25(16)
C19 C20 C7 123.99(17)
C19 C20 H20 118.0
C7 C20 H20 118.0
C19 C21 C22 116.58(16)
C19 C21 H21A 108.1
C22 C21 H21A 108.1
C19 C21 H21B 108.1
C22 C21 H21B 108.1
H21A C21 H21B 107.3
C21 C22 C23 112.27(16)
C21 C22 H22A 109.2
C23 C22 H22A 109.2
C21 C22 H22B 109.2
C23 C22 H22B 109.2
H22A C22 H22B 107.9
C24 C23 C22 113.55(17)
C24 C23 H23A 108.9
C22 C23 H23A 108.9
C24 C23 H23B 108.9
C22 C23 H23B 108.9
H23A C23 H23B 107.7
C23 C24 C25 113.08(19)
C23 C24 H24A 109.0
C25 C24 H24A 109.0
C23 C24 H24B 109.0
C25 C24 H24B 109.0
H24A C24 H24B 107.8
C26 C25 C24 113.6(2)
C26 C25 H25A 108.9
C24 C25 H25A 108.9
C26 C25 H25B 108.9
C24 C25 H25B 108.9
H25A C25 H25B 107.7
C25 C26 H26A 109.5
C25 C26 H26B 109.5
H26A C26 H26B 109.5
C25 C26 H26C 109.5
H26A C26 H26C 109.5
H26B C26 H26C 109.5
C8 N1 C1 116.41(16)
C7 N2 C6 116.53(16)
C15 N3 C18 108.29(15)
C15 N3 C16 120.88(16)
C18 N3 C16 130.69(16)

loop_
_geom_bond_atom_site_label_1
_geom_bond_atom_site_label_2
_geom_bond_distance
C1 N1 1.354(2)
C1 C2 1.417(3)
C1 C6 1.420(3)
C2 C3 1.355(3)
C2 H2 0.9300
C3 C4 1.399(3)
C3 H3 0.9300
C4 C5 1.354(3)
C4 H4 0.9300
C5 C6 1.414(3)
C5 H5 0.9300
C6 N2 1.351(2)
C7 N2 1.337(2)
C7 C20 1.425(2)
C7 C8 1.438(2)
C8 N1 1.333(2)
C8 C9 1.421(3)
C9 C18 1.398(2)
C9 C10 1.430(2)
C10 C11 1.395(3)
C10 C15 1.397(3)
C11 C12 1.380(3)
C11 H11 0.9300
C12 C13 1.386(3)
C12 H12 0.9300
C13 C14 1.364(3)
C13 H13 0.9300
C14 C15 1.396(3)
C14 H14 0.9300
C15 N3 1.387(2)
C16 N3 1.468(3)
C16 C17 1.488(3)
C16 H16A 0.9700
C16 H16B 0.9700
C17 H17A 0.9600
C17 H17B 0.9600
C17 H17C 0.9600
C18 N3 1.387(2)
C18 C19 1.447(2)
C19 C20 1.362(2)
C19 C21 1.509(2)
C20 H20 0.9300
C21 C22 1.516(2)
C21 H21A 0.9700
C21 H21B 0.9700
C22 C23 1.517(2)
C22 H22A 0.9700
C22 H22B 0.9700
C23 C24 1.510(3)
C23 H23A 0.9700
C23 H23B 0.9700
C24 C25 1.523(3)
C24 H24A 0.9700
C24 H24B 0.9700
C25 C26 1.485(3)
C25 H25A 0.9700
C25 H25B 0.9700
C26 H26A 0.9600
C26 H26B 0.9600
C26 H26C 0.9600
